data_1540582
loop_
_publ_author_name
'Boerth, Jeffrey A.'
'Ellman, Jonathan A.'

_publ_section_title
;
 Rh(III)-Catalyzed Diastereoselective C-H Bond Addition/Cyclization
 Cascade of Enone Tethered Aldehydes.
;
_journal_issue 2
_journal_name_full 'Chemical science (Royal Society of Chemistry : 2010)'
_journal_page_first 1474
_journal_page_last 1479
_journal_paper_doi 10.1039/C5SC04138D
_journal_volume 7
_journal_year 2016
_chemical_formula_moiety 'C25 H22 F3 N O2, 0.25(C7 H8)'
_chemical_formula_sum 'C26.75 H24 F3 N O2'
_chemical_formula_weight 448.47
_chemical_name_systematic (2-hydroxy-6-(2-(pyridin-2-yl)phenyl)cyclohexyl)(4-(trifluoromethyl)phenyl)methanone
_space_group_crystal_system triclinic
_space_group_IT_number 2
_space_group_name_Hall '-P 1'
_space_group_name_H-M_alt 'P -1'
_symmetry_space_group_name_Hall '-P 1'
_symmetry_space_group_name_H-M 'P -1'
_atom_sites_solution_hydrogens mixed
_atom_sites_solution_primary direct
_atom_sites_solution_secondary difmap
_audit_creation_method SHELXL-2014/7
_audit_update_record
;
2015-07-20 deposited with the CCDC.
2015-11-23 downloaded from the CCDC.
;
_cell_angle_alpha 96.651(7)
_cell_angle_beta 91.573(7)
_cell_angle_gamma 109.521(8)
_cell_formula_units_Z 4
_cell_length_a 9.6325(2)
_cell_length_b 13.4130(3)
_cell_length_c 18.8693(13)
_cell_measurement_reflns_used 22475
_cell_measurement_temperature 93(2)
_cell_measurement_theta_max 66.6
_cell_measurement_theta_min 2.4
_cell_volume 2276.6(2)
_computing_cell_refinement 'CrystalClear-SM Expert 2.0 r15 (Rigaku, 2011)'
_computing_data_collection 'CrystalClear-SM Expert 2.0 r15 (Rigaku, 2011)'
_computing_data_reduction 'CrystalClear-SM Expert 2.0 r15 (Rigaku, 2011)'
_computing_molecular_graphics
; 
Dolomanov, O.V.; Bourhis, L.J.; Gildea, R.J.; Howard, J.A.K.; Puschmann, H., 
OLEX2: A complete structure solution, refinement and analysis program 
(2009). J. Appl. Cryst., 42, 339-341. 
;
_computing_publication_material 'SHELXL-2013 (Sheldrick, 2013)'
_computing_structure_refinement 'SHELXL-2014/7 (Sheldrick, 2014)'
_computing_structure_solution 'SHELXS-2013 (Sheldrick, 2013)'
_diffrn_ambient_temperature 93(2)
_diffrn_detector_area_resol_mean 22.2
_diffrn_measured_fraction_theta_full 0.983
_diffrn_measured_fraction_theta_max 0.983
_diffrn_measurement_device_type 'Rigaku Saturn 944+ CCD'
_diffrn_measurement_method \w
_diffrn_radiation_type CuK\a
_diffrn_radiation_wavelength 1.54187
_diffrn_reflns_av_R_equivalents 0.0480
_diffrn_reflns_av_unetI/netI 0.0261
_diffrn_reflns_laue_measured_fraction_full 0.983
_diffrn_reflns_laue_measured_fraction_max 0.983
_diffrn_reflns_limit_h_max 11
_diffrn_reflns_limit_h_min -11
_diffrn_reflns_limit_k_max 15
_diffrn_reflns_limit_k_min -15
_diffrn_reflns_limit_l_max 22
_diffrn_reflns_limit_l_min -22
_diffrn_reflns_number 59268
_diffrn_reflns_point_group_measured_fraction_full 0.983
_diffrn_reflns_point_group_measured_fraction_max 0.983
_diffrn_reflns_theta_full 66.591
_diffrn_reflns_theta_max 66.591
_diffrn_reflns_theta_min 2.363
_diffrn_source 'Rotating Anode'
_exptl_absorpt_coefficient_mu 0.825
_exptl_absorpt_correction_T_max 0.968
_exptl_absorpt_correction_T_min 0.802
_exptl_absorpt_correction_type multi-scan
_exptl_absorpt_process_details 'Jacobson, R. (1998) Private Communication'
_exptl_crystal_colour Colorless
_exptl_crystal_density_diffrn 1.308
_exptl_crystal_density_method 'not measured'
_exptl_crystal_description Prism
_exptl_crystal_F_000 938
_exptl_crystal_recrystallization_method 'Re-crystallisation from solvent: Toluene, Hexane'
_exptl_crystal_size_max 0.200
_exptl_crystal_size_mid 0.200
_exptl_crystal_size_min 0.040
_refine_diff_density_max 0.529
_refine_diff_density_min -0.338
_refine_diff_density_rms 0.038
_refine_ls_extinction_method none
_refine_ls_goodness_of_fit_ref 1.072
_refine_ls_hydrogen_treatment mixed
_refine_ls_matrix_type full
_refine_ls_number_parameters 659
_refine_ls_number_reflns 7910
_refine_ls_number_restraints 51
_refine_ls_restrained_S_all 1.115
_refine_ls_R_factor_all 0.0428
_refine_ls_R_factor_gt 0.0394
_refine_ls_shift/su_max 0.001
_refine_ls_shift/su_mean 0.000
_refine_ls_structure_factor_coef Fsqd
_refine_ls_weighting_details 'w=1/[\s^2^(Fo^2^)+(0.0463P)^2^+0.8691P] where P=(Fo^2^+2Fc^2^)/3'
_refine_ls_weighting_scheme calc
_refine_ls_wR_factor_gt 0.1018
_refine_ls_wR_factor_ref 0.1039
_reflns_Friedel_coverage 0.000
_reflns_number_gt 7081
_reflns_number_total 7910
_reflns_threshold_expression 'I > 2\s(I)'
_cod_data_source_file c5sc04138d2.cif
_cod_data_source_block 007-15013
_cod_depositor_comments
;
 Adding full bibliography for 1540582--1540583.cif.

2019-08-15
Z value and formula fixed to values more according to usual
chemical conventions.                 miguel
;
_cod_original_formula_weight 896.94
_cod_original_formula_moiety '2(C25 H22 F3 N O2), 0.5(C7 H8)'
_cod_original_formula_units_Z 2
_cod_original_formula_sum 'C53.50 H48 F6 N2 O4'
_cod_database_code 1540582
_audit_block_doi 10.5517/cc1jgcp1
_shelx_shelxl_version_number 2014/7
_shelx_space_group_comment
; 
The symmetry employed for this shelxl refinement is uniquely defined 
by the following loop, which should always be used as a source of 
symmetry information in preference to the above space-group names. 
They are only intended as comments. 
;
_shelx_estimated_absorpt_t_min 0.852
_shelx_estimated_absorpt_t_max 0.968

loop_
_space_group_symop_operation_xyz
'x, y, z'
'-x, -y, -z'

loop_
_atom_site_label
_atom_site_type_symbol
_atom_site_fract_x
_atom_site_fract_y
_atom_site_fract_z
_atom_site_U_iso_or_equiv
_atom_site_adp_type
_atom_site_occupancy
_atom_site_site_symmetry_order
_atom_site_calc_flag
_atom_site_refinement_flags_posn
_atom_site_refinement_flags_adp
_atom_site_refinement_flags_occupancy
_atom_site_disorder_assembly
_atom_site_disorder_group
F1 F 0.32616(15) 1.00211(8) 0.95261(6) 0.0631(3) Uani 1 1 d . . . . .
F2 F 0.11667(12) 0.92847(8) 0.99379(6) 0.0510(3) Uani 1 1 d . . . . .
F3 F 0.31265(14) 0.92079(9) 1.04421(5) 0.0573(3) Uani 1 1 d . . . . .
O1 O 0.36329(12) 0.58701(8) 0.66306(5) 0.0306(2) Uani 1 1 d . . . . .
H1 H 0.425(3) 0.6352(19) 0.6395(12) 0.066(7) Uiso 1 1 d . . . . .
O2 O 0.07357(11) 0.49182(8) 0.75125(6) 0.0333(2) Uani 1 1 d . . . . .
N1 N 0.09079(19) 0.15027(15) 0.61253(7) 0.0539(4) Uani 1 1 d . . . . .
C1 C 0.43884(16) 0.58364(11) 0.72803(7) 0.0256(3) Uani 1 1 d . . . . .
H1A H 0.4723 0.6560 0.7568 0.031 Uiso 1 1 calc R U . . .
C2 C 0.32568(15) 0.50378(10) 0.76910(7) 0.0237(3) Uani 1 1 d . . . . .
H2 H 0.3751 0.5038 0.8164 0.028 Uiso 1 1 calc R U . . .
C3 C 0.27843(16) 0.38942(10) 0.72902(7) 0.0244(3) Uani 1 1 d . . . . .
H3A H 0.2298 0.3890 0.6814 0.029 Uiso 1 1 calc R U . . .
C4 C 0.41550(17) 0.35761(11) 0.71617(8) 0.0291(3) Uani 1 1 d . . . . .
H4A H 0.4629 0.3550 0.7628 0.035 Uiso 1 1 calc R U . . .
H4B H 0.3848 0.2853 0.6888 0.035 Uiso 1 1 calc R U . . .
C5 C 0.52731(17) 0.43539(12) 0.67534(8) 0.0325(3) Uani 1 1 d . . . . .
H5A H 0.4836 0.4332 0.6268 0.039 Uiso 1 1 calc R U . . .
H5B H 0.6157 0.4139 0.6702 0.039 Uiso 1 1 calc R U . . .
C6 C 0.57227(17) 0.54866(11) 0.71474(8) 0.0309(3) Uani 1 1 d . . . . .
H6A H 0.6254 0.5522 0.7611 0.037 Uiso 1 1 calc R U . . .
H6B H 0.6406 0.5985 0.6861 0.037 Uiso 1 1 calc R U . . .
C7 C 0.17043(16) 0.30695(11) 0.76795(7) 0.0243(3) Uani 1 1 d . . . . .
C8 C 0.18926(17) 0.30974(11) 0.84177(8) 0.0307(3) Uani 1 1 d . . . . .
H8 H 0.2671 0.3668 0.8681 0.037 Uiso 1 1 calc R U . . .
C9 C 0.09763(18) 0.23170(12) 0.87763(8) 0.0338(3) Uani 1 1 d . . . . .
H9 H 0.1124 0.2359 0.9280 0.041 Uiso 1 1 calc R U . . .
C10 C -0.01543(17) 0.14756(12) 0.84015(8) 0.0315(3) Uani 1 1 d . . . . .
H10 H -0.0782 0.0935 0.8645 0.038 Uiso 1 1 calc R U . . .
C11 C -0.03630(16) 0.14275(11) 0.76684(8) 0.0270(3) Uani 1 1 d . . . . .
H11 H -0.1140 0.0850 0.7410 0.032 Uiso 1 1 calc R U . . .
C12 C 0.05506(15) 0.22149(11) 0.73028(7) 0.0232(3) Uani 1 1 d . . . . .
C13 C 0.02765(15) 0.21051(11) 0.65105(7) 0.0250(3) Uani 1 1 d . . . . .
C14 C -0.06261(18) 0.25621(14) 0.61942(9) 0.0374(4) Uani 1 1 d . . . . .
H14 H -0.1065 0.2990 0.6480 0.045 Uiso 1 1 calc R U . . .
C15 C -0.08892(19) 0.23944(15) 0.54591(9) 0.0435(4) Uani 1 1 d . . . . .
H15 H -0.1520 0.2696 0.5234 0.052 Uiso 1 1 calc R U . . .
C16 C -0.0231(2) 0.17921(19) 0.50638(9) 0.0570(5) Uani 1 1 d . . . . .
H16 H -0.0379 0.1670 0.4557 0.068 Uiso 1 1 calc R U . . .
C17 C 0.0652(3) 0.1365(2) 0.54143(10) 0.0802(9) Uani 1 1 d . . . . .
H17 H 0.1111 0.0944 0.5135 0.096 Uiso 1 1 calc R U . . .
C18 C 0.19325(16) 0.53882(11) 0.78329(7) 0.0253(3) Uani 1 1 d . . . . .
C19 C 0.20958(16) 0.63431(11) 0.83790(7) 0.0243(3) Uani 1 1 d . . . . .
C20 C 0.08986(16) 0.67078(11) 0.84393(8) 0.0274(3) Uani 1 1 d . . . . .
H20 H 0.0011 0.6339 0.8150 0.033 Uiso 1 1 calc R U . . .
C21 C 0.09884(17) 0.75973(12) 0.89140(8) 0.0298(3) Uani 1 1 d . . . . .
H21 H 0.0163 0.7832 0.8955 0.036 Uiso 1 1 calc R U . . .
C22 C 0.22899(17) 0.81447(11) 0.93293(7) 0.0286(3) Uani 1 1 d . . . . .
C23 C 0.34846(17) 0.77863(11) 0.92854(7) 0.0287(3) Uani 1 1 d . . . . .
H23 H 0.4369 0.8157 0.9576 0.034 Uiso 1 1 calc R U . . .
C24 C 0.33817(16) 0.68854(11) 0.88160(7) 0.0264(3) Uani 1 1 d . . . . .
H24 H 0.4195 0.6635 0.8792 0.032 Uiso 1 1 calc R U . . .
C25 C 0.24494(19) 0.91535(13) 0.98072(8) 0.0362(4) Uani 1 1 d . . . . .
F4A F 0.6589(12) 0.4971(8) 1.0219(5) 0.055(2) Uani 0.51(4) 1 d . . P A 1
F4B F 0.6474(10) 0.5019(9) 1.0180(6) 0.052(2) Uani 0.49(4) 1 d . . P A 2
F5A F 0.690(2) 0.5826(10) 0.9325(5) 0.067(2) Uani 0.51(4) 1 d . . P A 1
F5B F 0.730(3) 0.5917(13) 0.9337(8) 0.099(5) Uani 0.49(4) 1 d . . P A 2
F6A F 0.8710(13) 0.5529(10) 0.9766(9) 0.080(3) Uani 0.51(4) 1 d . . P A 1
F6B F 0.8672(13) 0.5322(18) 0.9965(13) 0.087(4) Uani 0.49(4) 1 d . . P A 2
O3 O 0.30628(11) 0.07297(8) 0.66292(5) 0.0273(2) Uani 1 1 d . . . . .
H3 H 0.230(3) 0.0951(17) 0.6503(11) 0.062(6) Uiso 1 1 d . . . . .
O4 O 0.64084(11) 0.13260(8) 0.70313(5) 0.0292(2) Uani 1 1 d . . . . .
N2 N 0.52243(14) -0.25309(10) 0.57768(6) 0.0316(3) Uani 1 1 d . . . . .
C26 C 0.29094(15) 0.05346(11) 0.73525(7) 0.0227(3) Uani 1 1 d . . . . .
H26 H 0.2844 0.1182 0.7650 0.027 Uiso 1 1 calc R U . . .
C27 C 0.43148(14) 0.03252(10) 0.76041(7) 0.0207(3) Uani 1 1 d . . . . .
H27 H 0.4249 0.0211 0.8118 0.025 Uiso 1 1 calc R U . . .
C28 C 0.44118(14) -0.06895(10) 0.71680(7) 0.0207(3) Uani 1 1 d . . . . .
H28 H 0.4448 -0.0579 0.6653 0.025 Uiso 1 1 calc R U . . .
C29 C 0.30186(15) -0.16414(11) 0.72436(7) 0.0233(3) Uani 1 1 d . . . . .
H29A H 0.3071 -0.2286 0.6948 0.028 Uiso 1 1 calc R U . . .
H29B H 0.2980 -0.1778 0.7748 0.028 Uiso 1 1 calc R U . . .
C30 C 0.16184(15) -0.14437(11) 0.70136(8) 0.0260(3) Uani 1 1 d . . . . .
H30A H 0.0747 -0.2054 0.7100 0.031 Uiso 1 1 calc R U . . .
H30B H 0.1598 -0.1391 0.6495 0.031 Uiso 1 1 calc R U . . .
C31 C 0.15376(15) -0.04187(11) 0.74250(8) 0.0251(3) Uani 1 1 d . . . . .
H31A H 0.0653 -0.0283 0.7242 0.030 Uiso 1 1 calc R U . . .
H31B H 0.1435 -0.0506 0.7937 0.030 Uiso 1 1 calc R U . . .
C32 C 0.57461(14) -0.09754(10) 0.73759(7) 0.0212(3) Uani 1 1 d . . . . .
C33 C 0.61951(15) -0.09205(11) 0.80936(7) 0.0244(3) Uani 1 1 d . . . . .
H33 H 0.5729 -0.0618 0.8454 0.029 Uiso 1 1 calc R U . . .
C34 C 0.73040(16) -0.12971(11) 0.82924(8) 0.0276(3) Uani 1 1 d . . . . .
H34 H 0.7586 -0.1256 0.8784 0.033 Uiso 1 1 calc R U . . .
C35 C 0.80005(15) -0.17322(11) 0.77749(8) 0.0278(3) Uani 1 1 d . . . . .
H35 H 0.8758 -0.1995 0.7909 0.033 Uiso 1 1 calc R U . . .
C36 C 0.75862(15) -0.17829(11) 0.70588(8) 0.0261(3) Uani 1 1 d . . . . .
H36 H 0.8074 -0.2073 0.6703 0.031 Uiso 1 1 calc R U . . .
C37 C 0.64649(15) -0.14135(10) 0.68541(7) 0.0220(3) Uani 1 1 d . . . . .
C38 C 0.60156(15) -0.15367(11) 0.60759(7) 0.0236(3) Uani 1 1 d . . . . .
C39 C 0.64065(18) -0.06800(12) 0.56856(8) 0.0329(3) Uani 1 1 d . . . . .
H39 H 0.6962 0.0017 0.5912 0.039 Uiso 1 1 calc R U . . .
C40 C 0.5977(2) -0.08538(13) 0.49634(8) 0.0376(4) Uani 1 1 d . . . . .
H40 H 0.6243 -0.0280 0.4686 0.045 Uiso 1 1 calc R U . . .
C41 C 0.51586(19) -0.18720(14) 0.46521(8) 0.0370(4) Uani 1 1 d . . . . .
H41 H 0.4845 -0.2014 0.4158 0.044 Uiso 1 1 calc R U . . .
C42 C 0.48082(19) -0.26773(14) 0.50761(8) 0.0387(4) Uani 1 1 d . . . . .
H42 H 0.4239 -0.3377 0.4861 0.046 Uiso 1 1 calc R U . . .
C43 C 0.56680(15) 0.12909(11) 0.75449(7) 0.0226(3) Uani 1 1 d . . . . .
C44 C 0.60824(15) 0.22351(11) 0.81239(7) 0.0236(3) Uani 1 1 d . . . . .
C45 C 0.51971(16) 0.23190(11) 0.86839(7) 0.0252(3) Uani 1 1 d . . . . .
H45 H 0.4318 0.1743 0.8730 0.030 Uiso 1 1 calc R U . . .
C46 C 0.55900(17) 0.32371(11) 0.91751(8) 0.0289(3) Uani 1 1 d . . . . .
H46 H 0.4971 0.3296 0.9550 0.035 Uiso 1 1 calc R U . . .
C47 C 0.68868(17) 0.40674(12) 0.91183(8) 0.0322(3) Uani 1 1 d . . . . .
C48 C 0.78026(18) 0.39797(12) 0.85749(9) 0.0360(4) Uani 1 1 d . . . . .
H48 H 0.8705 0.4542 0.8545 0.043 Uiso 1 1 calc R U . . .
C49 C 0.73943(17) 0.30729(12) 0.80805(8) 0.0306(3) Uani 1 1 d . . . . .
H49 H 0.8014 0.3018 0.7706 0.037 Uiso 1 1 calc R U . . .
C50 C 0.7304(2) 0.50785(14) 0.96273(10) 0.0451(4) Uani 1 1 d . . . . .
C51 C 0.1421(12) 0.4315(9) 0.4219(6) 0.154(5) Uani 0.5 1 d . U P B -1
H51A H 0.2367 0.4418 0.4477 0.231 Uiso 0.5 1 calc R U P B -1
H51B H 0.1601 0.4679 0.3792 0.231 Uiso 0.5 1 calc R U P B -1
H51C H 0.0898 0.3551 0.4077 0.231 Uiso 0.5 1 calc R U P B -1
C52 C 0.0422(5) 0.4809(4) 0.4737(3) 0.0846(16) Uani 0.5 1 d D U P B -1
C53 C 0.1078(8) 0.5216(7) 0.5421(3) 0.068(2) Uani 0.5 1 d D U P B -1
H53 H 0.2062 0.5286 0.5566 0.082 Uiso 0.5 1 calc R U P B -1
C54 C 0.0117(5) 0.5508(4) 0.5869(3) 0.0779(14) Uani 0.5 1 d D U P B -1
H54 H 0.0398 0.5679 0.6367 0.093 Uiso 0.5 1 calc R U P B -1
C55 C -0.1234(8) 0.5564(9) 0.5630(4) 0.100(3) Uani 0.5 1 d D U P B -1
H55 H -0.1798 0.5797 0.5976 0.120 Uiso 0.5 1 calc R U P B -1
C56 C -0.1820(6) 0.5304(4) 0.4921(3) 0.0839(15) Uani 0.5 1 d D U P B -1
H56 H -0.2748 0.5324 0.4754 0.101 Uiso 0.5 1 calc R U P B -1
C57 C -0.0822(7) 0.5009(7) 0.4498(4) 0.067(2) Uani 0.5 1 d D U P B -1
H57 H -0.1013 0.4937 0.3995 0.080 Uiso 0.5 1 calc R U P B -1

loop_
_atom_site_aniso_label
_atom_site_aniso_U_11
_atom_site_aniso_U_22
_atom_site_aniso_U_33
_atom_site_aniso_U_23
_atom_site_aniso_U_13
_atom_site_aniso_U_12
F1 0.0955(9) 0.0274(5) 0.0577(7) -0.0003(5) 0.0349(6) 0.0090(5)
F2 0.0575(7) 0.0509(6) 0.0497(6) -0.0081(5) 0.0093(5) 0.0296(5)
F3 0.0782(8) 0.0636(7) 0.0330(5) -0.0161(5) -0.0092(5) 0.0365(6)
O1 0.0343(6) 0.0276(5) 0.0280(5) 0.0083(4) 0.0016(4) 0.0065(5)
O2 0.0279(6) 0.0315(6) 0.0372(6) -0.0015(5) -0.0017(5) 0.0078(5)
N1 0.0714(11) 0.0850(12) 0.0249(7) -0.0117(7) -0.0110(7) 0.0596(10)
C1 0.0278(7) 0.0215(7) 0.0261(7) 0.0033(5) 0.0014(6) 0.0066(6)
C2 0.0265(7) 0.0210(7) 0.0228(7) 0.0030(5) 0.0017(5) 0.0067(6)
C3 0.0283(7) 0.0200(7) 0.0229(7) 0.0032(5) 0.0019(5) 0.0056(6)
C4 0.0358(8) 0.0222(7) 0.0305(8) 0.0036(6) 0.0063(6) 0.0111(6)
C5 0.0346(8) 0.0268(8) 0.0375(8) 0.0046(6) 0.0116(7) 0.0113(7)
C6 0.0290(8) 0.0256(7) 0.0372(8) 0.0061(6) 0.0073(6) 0.0073(6)
C7 0.0284(7) 0.0212(7) 0.0243(7) 0.0033(5) 0.0031(6) 0.0094(6)
C8 0.0373(8) 0.0240(7) 0.0251(7) 0.0007(6) 0.0017(6) 0.0038(6)
C9 0.0440(9) 0.0311(8) 0.0234(7) 0.0037(6) 0.0067(6) 0.0084(7)
C10 0.0360(8) 0.0264(7) 0.0307(8) 0.0061(6) 0.0112(6) 0.0072(6)
C11 0.0247(7) 0.0228(7) 0.0314(8) 0.0006(6) 0.0037(6) 0.0061(6)
C12 0.0239(7) 0.0225(7) 0.0249(7) 0.0019(5) 0.0032(5) 0.0106(6)
C13 0.0230(7) 0.0236(7) 0.0268(7) 0.0020(6) -0.0001(5) 0.0062(6)
C14 0.0397(9) 0.0469(9) 0.0346(8) 0.0117(7) 0.0044(7) 0.0243(8)
C15 0.0383(9) 0.0594(11) 0.0388(9) 0.0179(8) -0.0037(7) 0.0211(9)
C16 0.0643(13) 0.0902(15) 0.0259(9) -0.0006(9) -0.0106(8) 0.0423(12)
C17 0.109(2) 0.138(2) 0.0267(9) -0.0195(12) -0.0156(11) 0.0978(19)
C18 0.0276(8) 0.0228(7) 0.0243(7) 0.0065(6) 0.0025(6) 0.0062(6)
C19 0.0284(7) 0.0223(7) 0.0233(7) 0.0074(5) 0.0050(5) 0.0082(6)
C20 0.0271(8) 0.0268(7) 0.0281(7) 0.0065(6) 0.0040(6) 0.0075(6)
C21 0.0344(8) 0.0311(8) 0.0281(7) 0.0077(6) 0.0086(6) 0.0149(7)
C22 0.0391(8) 0.0273(7) 0.0211(7) 0.0056(6) 0.0074(6) 0.0125(7)
C23 0.0340(8) 0.0285(7) 0.0219(7) 0.0035(6) 0.0011(6) 0.0084(6)
C24 0.0302(8) 0.0263(7) 0.0245(7) 0.0054(6) 0.0025(6) 0.0110(6)
C25 0.0465(10) 0.0354(8) 0.0284(8) 0.0031(6) 0.0086(7) 0.0159(8)
F4A 0.092(6) 0.030(3) 0.030(3) -0.003(2) 0.002(3) 0.008(3)
F4B 0.039(3) 0.054(4) 0.051(5) -0.027(3) 0.002(2) 0.012(3)
F5A 0.134(7) 0.024(3) 0.046(3) -0.0014(19) 0.012(2) 0.032(4)
F5B 0.168(13) 0.028(2) 0.081(5) -0.003(2) 0.015(5) 0.009(5)
F6A 0.053(3) 0.060(3) 0.087(5) -0.043(3) 0.009(4) -0.016(3)
F6B 0.039(4) 0.100(7) 0.098(7) -0.064(5) -0.027(3) 0.020(4)
O3 0.0311(6) 0.0320(5) 0.0234(5) 0.0091(4) 0.0040(4) 0.0149(5)
O4 0.0285(5) 0.0290(5) 0.0277(5) 0.0033(4) 0.0085(4) 0.0064(4)
N2 0.0358(7) 0.0306(7) 0.0233(6) 0.0042(5) 0.0013(5) 0.0043(6)
C26 0.0255(7) 0.0230(7) 0.0211(7) 0.0040(5) 0.0035(5) 0.0097(6)
C27 0.0226(7) 0.0214(6) 0.0181(6) 0.0030(5) 0.0028(5) 0.0074(5)
C28 0.0226(7) 0.0225(7) 0.0172(6) 0.0021(5) 0.0011(5) 0.0080(6)
C29 0.0242(7) 0.0215(7) 0.0241(7) 0.0016(5) 0.0005(5) 0.0081(6)
C30 0.0230(7) 0.0239(7) 0.0286(7) 0.0015(6) -0.0017(6) 0.0056(6)
C31 0.0221(7) 0.0264(7) 0.0276(7) 0.0041(6) 0.0027(5) 0.0090(6)
C32 0.0214(7) 0.0174(6) 0.0228(7) 0.0037(5) 0.0016(5) 0.0037(5)
C33 0.0248(7) 0.0231(7) 0.0233(7) 0.0012(5) 0.0002(5) 0.0065(6)
C34 0.0265(7) 0.0272(7) 0.0263(7) 0.0050(6) -0.0042(6) 0.0055(6)
C35 0.0205(7) 0.0270(7) 0.0362(8) 0.0082(6) -0.0011(6) 0.0073(6)
C36 0.0220(7) 0.0245(7) 0.0319(7) 0.0048(6) 0.0059(6) 0.0074(6)
C37 0.0203(7) 0.0195(6) 0.0244(7) 0.0043(5) 0.0035(5) 0.0037(5)
C38 0.0229(7) 0.0267(7) 0.0236(7) 0.0039(5) 0.0073(5) 0.0110(6)
C39 0.0458(9) 0.0280(8) 0.0263(7) 0.0052(6) 0.0096(6) 0.0136(7)
C40 0.0566(11) 0.0379(9) 0.0264(8) 0.0120(7) 0.0135(7) 0.0234(8)
C41 0.0435(9) 0.0480(10) 0.0220(7) 0.0061(7) 0.0057(6) 0.0182(8)
C42 0.0444(10) 0.0384(9) 0.0246(8) 0.0015(6) 0.0007(7) 0.0040(7)
C43 0.0232(7) 0.0232(7) 0.0234(7) 0.0056(5) 0.0017(5) 0.0098(6)
C44 0.0244(7) 0.0217(7) 0.0252(7) 0.0042(5) -0.0002(5) 0.0082(6)
C45 0.0268(7) 0.0238(7) 0.0233(7) 0.0039(5) 0.0001(5) 0.0064(6)
C46 0.0333(8) 0.0292(7) 0.0245(7) 0.0023(6) 0.0017(6) 0.0112(6)
C47 0.0334(8) 0.0261(8) 0.0337(8) -0.0026(6) -0.0025(6) 0.0084(7)
C48 0.0289(8) 0.0255(8) 0.0468(9) -0.0009(7) 0.0034(7) 0.0023(6)
C49 0.0277(8) 0.0266(7) 0.0365(8) 0.0027(6) 0.0061(6) 0.0079(6)
C50 0.0448(11) 0.0337(9) 0.0473(11) -0.0077(8) 0.0050(8) 0.0050(8)
C51 0.191(8) 0.042(4) 0.204(8) 0.014(4) 0.152(7) -0.004(4)
C52 0.074(3) 0.059(3) 0.091(4) 0.034(3) -0.032(3) -0.023(2)
C53 0.062(4) 0.044(4) 0.077(3) 0.040(3) -0.014(3) -0.020(4)
C54 0.106(4) 0.062(3) 0.057(3) 0.032(2) 0.002(3) 0.010(3)
C55 0.083(4) 0.088(6) 0.141(5) 0.023(4) 0.059(4) 0.039(4)
C56 0.071(3) 0.060(3) 0.101(4) 0.010(3) 0.037(3) -0.005(3)
C57 0.054(3) 0.045(4) 0.070(3) 0.030(3) -0.004(2) -0.033(3)

loop_
_atom_type_symbol
_atom_type_description
_atom_type_scat_dispersion_real
_atom_type_scat_dispersion_imag
_atom_type_scat_source
C C 0.0181 0.0091 'International Tables Vol C Tables 4.2.6.8 and 6.1.1.4'
H H 0.0000 0.0000 'International Tables Vol C Tables 4.2.6.8 and 6.1.1.4'
F F 0.0727 0.0534 'International Tables Vol C Tables 4.2.6.8 and 6.1.1.4'
N N 0.0311 0.0180 'International Tables Vol C Tables 4.2.6.8 and 6.1.1.4'
O O 0.0492 0.0322 'International Tables Vol C Tables 4.2.6.8 and 6.1.1.4'

loop_
_geom_angle_atom_site_label_1
_geom_angle_atom_site_label_2
_geom_angle_atom_site_label_3
_geom_angle
C1 O1 H1 108.3(15)
C13 N1 C17 117.52(15)
O1 C1 C6 111.92(12)
O1 C1 C2 106.55(11)
C6 C1 C2 110.51(11)
O1 C1 H1A 109.3
C6 C1 H1A 109.3
C2 C1 H1A 109.3
C18 C2 C3 111.51(11)
C18 C2 C1 110.81(11)
C3 C2 C1 111.19(11)
C18 C2 H2 107.7
C3 C2 H2 107.7
C1 C2 H2 107.7
C7 C3 C4 109.25(11)
C7 C3 C2 113.52(11)
C4 C3 C2 109.57(11)
C7 C3 H3A 108.1
C4 C3 H3A 108.1
C2 C3 H3A 108.1
C5 C4 C3 112.19(12)
C5 C4 H4A 109.2
C3 C4 H4A 109.2
C5 C4 H4B 109.2
C3 C4 H4B 109.2
H4A C4 H4B 107.9
C4 C5 C6 110.49(12)
C4 C5 H5A 109.6
C6 C5 H5A 109.6
C4 C5 H5B 109.6
C6 C5 H5B 109.6
H5A C5 H5B 108.1
C1 C6 C5 111.83(12)
C1 C6 H6A 109.3
C5 C6 H6A 109.3
C1 C6 H6B 109.3
C5 C6 H6B 109.3
H6A C6 H6B 107.9
C8 C7 C12 117.94(13)
C8 C7 C3 120.81(13)
C12 C7 C3 121.10(12)
C9 C8 C7 121.73(14)
C9 C8 H8 119.1
C7 C8 H8 119.1
C10 C9 C8 120.01(14)
C10 C9 H9 120.0
C8 C9 H9 120.0
C9 C10 C11 119.42(14)
C9 C10 H10 120.3
C11 C10 H10 120.3
C10 C11 C12 120.96(13)
C10 C11 H11 119.5
C12 C11 H11 119.5
C11 C12 C7 119.94(13)
C11 C12 C13 118.14(12)
C7 C12 C13 121.91(12)
N1 C13 C14 121.63(14)
N1 C13 C12 116.03(12)
C14 C13 C12 122.28(13)
C13 C14 C15 119.66(15)
C13 C14 H14 120.2
C15 C14 H14 120.2
C16 C15 C14 118.86(16)
C16 C15 H15 120.6
C14 C15 H15 120.6
C15 C16 C17 118.24(16)
C15 C16 H16 120.9
C17 C16 H16 120.9
N1 C17 C16 124.07(18)
N1 C17 H17 118.0
C16 C17 H17 118.0
O2 C18 C19 118.82(13)
O2 C18 C2 121.45(13)
C19 C18 C2 119.73(12)
C24 C19 C20 118.65(13)
C24 C19 C18 123.44(13)
C20 C19 C18 117.90(13)
C21 C20 C19 120.92(14)
C21 C20 H20 119.5
C19 C20 H20 119.5
C20 C21 C22 119.64(14)
C20 C21 H21 120.2
C22 C21 H21 120.2
C21 C22 C23 120.35(13)
C21 C22 C25 120.55(14)
C23 C22 C25 119.05(14)
C24 C23 C22 119.77(14)
C24 C23 H23 120.1
C22 C23 H23 120.1
C23 C24 C19 120.64(14)
C23 C24 H24 119.7
C19 C24 H24 119.7
F2 C25 F3 106.27(13)
F2 C25 F1 106.38(13)
F3 C25 F1 105.79(14)
F2 C25 C22 113.47(14)
F3 C25 C22 112.57(13)
F1 C25 C22 111.82(12)
C26 O3 H3 106.7(14)
C38 N2 C42 117.55(13)
O3 C26 C31 111.52(11)
O3 C26 C27 106.83(10)
C31 C26 C27 110.48(11)
O3 C26 H26 109.3
C31 C26 H26 109.3
C27 C26 H26 109.3
C43 C27 C28 111.64(11)
C43 C27 C26 109.86(10)
C28 C27 C26 110.17(11)
C43 C27 H27 108.4
C28 C27 H27 108.4
C26 C27 H27 108.4
C32 C28 C29 108.28(10)
C32 C28 C27 114.59(11)
C29 C28 C27 109.64(11)
C32 C28 H28 108.0
C29 C28 H28 108.0
C27 C28 H28 108.0
C30 C29 C28 111.97(11)
C30 C29 H29A 109.2
C28 C29 H29A 109.2
C30 C29 H29B 109.2
C28 C29 H29B 109.2
H29A C29 H29B 107.9
C29 C30 C31 111.03(11)
C29 C30 H30A 109.4
C31 C30 H30A 109.4
C29 C30 H30B 109.4
C31 C30 H30B 109.4
H30A C30 H30B 108.0
C26 C31 C30 111.55(11)
C26 C31 H31A 109.3
C30 C31 H31A 109.3
C26 C31 H31B 109.3
C30 C31 H31B 109.3
H31A C31 H31B 108.0
C33 C32 C37 118.09(12)
C33 C32 C28 120.96(12)
C37 C32 C28 120.58(12)
C34 C33 C32 121.52(13)
C34 C33 H33 119.2
C32 C33 H33 119.2
C35 C34 C33 119.97(13)
C35 C34 H34 120.0
C33 C34 H34 120.0
C34 C35 C36 119.53(13)
C34 C35 H35 120.2
C36 C35 H35 120.2
C35 C36 C37 120.89(13)
C35 C36 H36 119.6
C37 C36 H36 119.6
C36 C37 C32 119.98(12)
C36 C37 C38 118.52(12)
C32 C37 C38 121.45(12)
N2 C38 C39 122.16(13)
N2 C38 C37 115.69(12)
C39 C38 C37 122.14(13)
C40 C39 C38 119.16(14)
C40 C39 H39 120.4
C38 C39 H39 120.4
C41 C40 C39 119.08(14)
C41 C40 H40 120.5
C39 C40 H40 120.5
C42 C41 C40 118.25(14)
C42 C41 H41 120.9
C40 C41 H41 120.9
N2 C42 C41 123.79(15)
N2 C42 H42 118.1
C41 C42 H42 118.1
O4 C43 C44 119.32(12)
O4 C43 C27 121.11(12)
C44 C43 C27 119.56(11)
C45 C44 C49 118.93(13)
C45 C44 C43 123.08(12)
C49 C44 C43 117.97(12)
C46 C45 C44 120.45(13)
C46 C45 H45 119.8
C44 C45 H45 119.8
C47 C46 C45 119.82(14)
C47 C46 H46 120.1
C45 C46 H46 120.1
C46 C47 C48 120.25(14)
C46 C47 C50 120.64(15)
C48 C47 C50 119.09(14)
C49 C48 C47 119.69(14)
C49 C48 H48 120.2
C47 C48 H48 120.2
C48 C49 C44 120.80(14)
C48 C49 H49 119.6
C44 C49 H49 119.6
F5B C50 F4B 107.1(10)
F6A C50 F4A 111.8(7)
F6A C50 F5A 103.5(10)
F4A C50 F5A 104.1(7)
F5B C50 F6B 107.1(10)
F4B C50 F6B 101.2(10)
F6A C50 C47 113.6(6)
F5B C50 C47 114.6(7)
F4B C50 C47 113.8(5)
F4A C50 C47 113.1(5)
F5A C50 C47 109.8(5)
F6B C50 C47 112.0(6)
C52 C51 H51A 109.5
C52 C51 H51B 109.5
H51A C51 H51B 109.5
C52 C51 H51C 109.5
H51A C51 H51C 109.5
H51B C51 H51C 109.5
C57 C52 C53 121.1(5)
C57 C52 C51 124.1(6)
C53 C52 C51 113.7(6)
C52 C53 C54 111.7(5)
C52 C53 H53 124.2
C54 C53 H53 124.2
C53 C54 C55 123.8(6)
C53 C54 H54 118.1
C55 C54 H54 118.1
C54 C55 C56 124.8(7)
C54 C55 H55 117.6
C56 C55 H55 117.6
C57 C56 C55 108.9(6)
C57 C56 H56 125.5
C55 C56 H56 125.5
C52 C57 C56 126.6(6)
C52 C57 H57 116.7
C56 C57 H57 116.7

loop_
_geom_bond_atom_site_label_1
_geom_bond_atom_site_label_2
_geom_bond_distance
F1 C25 1.3435(19)
F2 C25 1.3305(19)
F3 C25 1.3307(19)
O1 C1 1.4213(17)
O1 H1 0.89(2)
O2 C18 1.2164(17)
N1 C13 1.329(2)
N1 C17 1.338(2)
C1 C6 1.526(2)
C1 C2 1.5474(19)
C1 H1A 1.0000
C2 C18 1.5198(19)
C2 C3 1.5420(18)
C2 H2 1.0000
C3 C7 1.5187(19)
C3 C4 1.534(2)
C3 H3A 1.0000
C4 C5 1.524(2)
C4 H4A 0.9900
C4 H4B 0.9900
C5 C6 1.526(2)
C5 H5A 0.9900
C5 H5B 0.9900
C6 H6A 0.9900
C6 H6B 0.9900
C7 C8 1.394(2)
C7 C12 1.404(2)
C8 C9 1.383(2)
C8 H8 0.9500
C9 C10 1.382(2)
C9 H9 0.9500
C10 C11 1.383(2)
C10 H10 0.9500
C11 C12 1.395(2)
C11 H11 0.9500
C12 C13 1.4927(19)
C13 C14 1.378(2)
C14 C15 1.382(2)
C14 H14 0.9500
C15 C16 1.356(3)
C15 H15 0.9500
C16 C17 1.368(3)
C16 H16 0.9500
C17 H17 0.9500
C18 C19 1.5093(19)
C19 C24 1.395(2)
C19 C20 1.398(2)
C20 C21 1.383(2)
C20 H20 0.9500
C21 C22 1.387(2)
C21 H21 0.9500
C22 C23 1.388(2)
C22 C25 1.496(2)
C23 C24 1.386(2)
C23 H23 0.9500
C24 H24 0.9500
F4A C50 1.325(9)
F4B C50 1.325(9)
F5A C50 1.364(11)
F5B C50 1.308(14)
F6A C50 1.290(12)
F6B C50 1.367(12)
O3 C26 1.4216(16)
O3 H3 0.91(2)
O4 C43 1.2149(16)
N2 C38 1.3418(18)
N2 C42 1.3436(19)
C26 C31 1.5235(19)
C26 C27 1.5449(18)
C26 H26 1.0000
C27 C43 1.5174(19)
C27 C28 1.5389(18)
C27 H27 1.0000
C28 C32 1.5131(18)
C28 C29 1.5359(19)
C28 H28 1.0000
C29 C30 1.5203(18)
C29 H29A 0.9900
C29 H29B 0.9900
C30 C31 1.5253(19)
C30 H30A 0.9900
C30 H30B 0.9900
C31 H31A 0.9900
C31 H31B 0.9900
C32 C33 1.3963(19)
C32 C37 1.4034(19)
C33 C34 1.385(2)
C33 H33 0.9500
C34 C35 1.382(2)
C34 H34 0.9500
C35 C36 1.386(2)
C35 H35 0.9500
C36 C37 1.3930(19)
C36 H36 0.9500
C37 C38 1.4940(19)
C38 C39 1.388(2)
C39 C40 1.383(2)
C39 H39 0.9500
C40 C41 1.379(2)
C40 H40 0.9500
C41 C42 1.376(2)
C41 H41 0.9500
C42 H42 0.9500
C43 C44 1.5081(19)
C44 C45 1.394(2)
C44 C49 1.394(2)
C45 C46 1.387(2)
C45 H45 0.9500
C46 C47 1.385(2)
C46 H46 0.9500
C47 C48 1.391(2)
C47 C50 1.495(2)
C48 C49 1.379(2)
C48 H48 0.9500
C49 H49 0.9500
C51 C52 1.628(10)
C51 H51A 0.9800
C51 H51B 0.9800
C51 H51C 0.9800
C52 C57 1.387(2)
C52 C53 1.387(2)
C53 C54 1.390(2)
C53 H53 0.9500
C54 C55 1.395(2)
C54 H54 0.9500
C55 C56 1.396(2)
C55 H55 0.9500
C56 C57 1.393(2)
C56 H56 0.9500
C57 H57 0.9500

loop_
_geom_hbond_atom_site_label_D
_geom_hbond_atom_site_label_H
_geom_hbond_atom_site_label_A
_geom_hbond_distance_DH
_geom_hbond_distance_HA
_geom_hbond_distance_DA
_geom_hbond_angle_DHA
_geom_hbond_site_symmetry_A
O1 H1 N2 0.89(2) 2.00(2) 2.8782(16) 168(2) 1_565
O3 H3 N1 0.91(2) 1.90(2) 2.8010(17) 171(2) .

loop_
_geom_torsion_atom_site_label_1
_geom_torsion_atom_site_label_2
_geom_torsion_atom_site_label_3
_geom_torsion_atom_site_label_4
_geom_torsion
O1 C1 C2 C18 -58.86(14)
C6 C1 C2 C18 179.34(11)
O1 C1 C2 C3 65.76(14)
C6 C1 C2 C3 -56.04(15)
C18 C2 C3 C7 -57.39(15)
C1 C2 C3 C7 178.40(11)
C18 C2 C3 C4 -179.83(11)
C1 C2 C3 C4 55.96(14)
C7 C3 C4 C5 178.42(12)
C2 C3 C4 C5 -56.64(15)
C3 C4 C5 C6 56.56(17)
O1 C1 C6 C5 -62.77(15)
C2 C1 C6 C5 55.81(16)
C4 C5 C6 C1 -55.88(17)
C4 C3 C7 C8 80.81(16)
C2 C3 C7 C8 -41.80(18)
C4 C3 C7 C12 -94.63(15)
C2 C3 C7 C12 142.75(13)
C12 C7 C8 C9 -0.3(2)
C3 C7 C8 C9 -175.93(14)
C7 C8 C9 C10 0.6(2)
C8 C9 C10 C11 -0.4(2)
C9 C10 C11 C12 0.0(2)
C10 C11 C12 C7 0.2(2)
C10 C11 C12 C13 179.15(13)
C8 C7 C12 C11 -0.1(2)
C3 C7 C12 C11 175.52(12)
C8 C7 C12 C13 -178.95(13)
C3 C7 C12 C13 -3.4(2)
C17 N1 C13 C14 0.8(3)
C17 N1 C13 C12 178.2(2)
C11 C12 C13 N1 -85.15(18)
C7 C12 C13 N1 93.76(18)
C11 C12 C13 C14 92.24(18)
C7 C12 C13 C14 -88.85(18)
N1 C13 C14 C15 0.0(3)
C12 C13 C14 C15 -177.20(15)
C13 C14 C15 C16 -0.9(3)
C14 C15 C16 C17 0.9(3)
C13 N1 C17 C16 -0.9(4)
C15 C16 C17 N1 0.0(4)
C3 C2 C18 O2 -16.58(18)
C1 C2 C18 O2 107.86(14)
C3 C2 C18 C19 163.79(11)
C1 C2 C18 C19 -71.77(15)
O2 C18 C19 C24 174.67(13)
C2 C18 C19 C24 -5.69(19)
O2 C18 C19 C20 -6.32(19)
C2 C18 C19 C20 173.32(12)
C24 C19 C20 C21 1.0(2)
C18 C19 C20 C21 -178.10(12)
C19 C20 C21 C22 0.9(2)
C20 C21 C22 C23 -1.9(2)
C20 C21 C22 C25 175.55(13)
C21 C22 C23 C24 1.0(2)
C25 C22 C23 C24 -176.50(13)
C22 C23 C24 C19 0.9(2)
C20 C19 C24 C23 -1.9(2)
C18 C19 C24 C23 177.13(12)
C21 C22 C25 F2 17.6(2)
C23 C22 C25 F2 -164.99(13)
C21 C22 C25 F3 138.31(15)
C23 C22 C25 F3 -44.25(19)
C21 C22 C25 F1 -102.76(17)
C23 C22 C25 F1 74.68(18)
O3 C26 C27 C43 59.84(13)
C31 C26 C27 C43 -178.69(11)
O3 C26 C27 C28 -63.56(13)
C31 C26 C27 C28 57.90(14)
C43 C27 C28 C32 58.15(14)
C26 C27 C28 C32 -179.49(10)
C43 C27 C28 C29 -179.87(10)
C26 C27 C28 C29 -57.51(13)
C32 C28 C29 C30 -177.50(11)
C27 C28 C29 C30 56.82(14)
C28 C29 C30 C31 -55.44(15)
O3 C26 C31 C30 62.14(14)
C27 C26 C31 C30 -56.51(14)
C29 C30 C31 C26 55.09(15)
C29 C28 C32 C33 -79.12(15)
C27 C28 C32 C33 43.60(17)
C29 C28 C32 C37 93.85(14)
C27 C28 C32 C37 -143.42(12)
C37 C32 C33 C34 -0.8(2)
C28 C32 C33 C34 172.33(12)
C32 C33 C34 C35 0.5(2)
C33 C34 C35 C36 0.3(2)
C34 C35 C36 C37 -0.8(2)
C35 C36 C37 C32 0.5(2)
C35 C36 C37 C38 -177.08(12)
C33 C32 C37 C36 0.32(19)
C28 C32 C37 C36 -172.85(12)
C33 C32 C37 C38 177.81(12)
C28 C32 C37 C38 4.64(19)
C42 N2 C38 C39 -0.2(2)
C42 N2 C38 C37 -179.48(13)
C36 C37 C38 N2 73.78(16)
C32 C37 C38 N2 -103.75(15)
C36 C37 C38 C39 -105.49(16)
C32 C37 C38 C39 76.99(18)
N2 C38 C39 C40 -0.4(2)
C37 C38 C39 C40 178.78(14)
C38 C39 C40 C41 0.7(2)
C39 C40 C41 C42 -0.3(2)
C38 N2 C42 C41 0.6(2)
C40 C41 C42 N2 -0.4(3)
C28 C27 C43 O4 24.90(17)
C26 C27 C43 O4 -97.64(14)
C28 C27 C43 C44 -156.60(11)
C26 C27 C43 C44 80.87(14)
O4 C43 C44 C45 171.74(13)
C27 C43 C44 C45 -6.79(19)
O4 C43 C44 C49 -6.36(19)
C27 C43 C44 C49 175.11(12)
C49 C44 C45 C46 2.3(2)
C43 C44 C45 C46 -175.83(12)
C44 C45 C46 C47 -1.4(2)
C45 C46 C47 C48 -0.6(2)
C45 C46 C47 C50 177.89(15)
C46 C47 C48 C49 1.7(2)
C50 C47 C48 C49 -176.79(15)
C47 C48 C49 C44 -0.9(2)
C45 C44 C49 C48 -1.1(2)
C43 C44 C49 C48 177.07(13)
C46 C47 C50 F6A 147.2(9)
C48 C47 C50 F6A -34.2(9)
C46 C47 C50 F5B -113.1(15)
C48 C47 C50 F5B 65.4(15)
C46 C47 C50 F4B 10.6(6)
C48 C47 C50 F4B -170.9(6)
C46 C47 C50 F4A 18.4(6)
C48 C47 C50 F4A -163.1(6)
C46 C47 C50 F5A -97.4(9)
C48 C47 C50 F5A 81.1(9)
C46 C47 C50 F6B 124.6(15)
C48 C47 C50 F6B -56.9(15)
C57 C52 C53 C54 19.2(13)
C51 C52 C53 C54 -172.6(6)
C52 C53 C54 C55 -10.7(11)
C53 C54 C55 C56 2.3(15)
C54 C55 C56 C57 -1.5(13)
C53 C52 C57 C56 -21.6(14)
C51 C52 C57 C56 171.5(7)
C55 C56 C57 C52 11.0(12)
